data_4089472
loop_
_publ_author_name
'Romero, Tom\'as'
'Orenes, Ra\'ul A.'
'T\'arraga, Alberto'
'Molina, Pedro'

_publ_section_title
;
 Preparation, Structural Characterization, Electrochemistry, and Sensing
 Properties toward Anions and Cations of Ferrocene-Triazole Derivatives
;
_journal_issue 20
_journal_name_full Organometallics
_journal_page_first 5740
_journal_paper_doi 10.1021/om4002457
_journal_volume 32
_journal_year 2013
_chemical_formula_sum 'C27 H22 B F4 Fe N3'
_chemical_formula_weight 531.14
_space_group_IT_number 14
_space_group_name_Hall '-P 2yn'
_space_group_name_H-M_alt 'P 1 21/n 1'
_symmetry_cell_setting monoclinic
_symmetry_space_group_name_H-M 'P 1 21/n 1'
_atom_sites_solution_hydrogens geom
_atom_sites_solution_primary patterson
_atom_sites_solution_secondary difmap
_audit_creation_method SHELXL-97
_cell_angle_alpha 90.00
_cell_angle_beta 108.123(7)
_cell_angle_gamma 90.00
_cell_formula_units_Z 4
_cell_length_a 14.931(6)
_cell_length_b 10.565(4)
_cell_length_c 15.452(7)
_cell_measurement_reflns_used 5782
_cell_measurement_temperature 100(2)
_cell_measurement_theta_max 27.83
_cell_measurement_theta_min 2.29
_cell_volume 2316.6(17)
_computing_cell_refinement 'Bruker SAINT'
_computing_data_collection 'Bruker SMART'
_computing_data_reduction 'Bruker SAINT'
_computing_molecular_graphics 'Bruker SHELXTL'
_computing_publication_material 'Bruker SHELXTL'
_computing_structure_refinement 'SHELXL-97 (Sheldrick, 1997)'
_computing_structure_solution 'SHELXS-97 (Sheldrick, 1990)'
_diffrn_ambient_temperature 100(2)
_diffrn_detector_area_resol_mean 8.26
_diffrn_measured_fraction_theta_full 0.999
_diffrn_measured_fraction_theta_max 0.945
_diffrn_measurement_device_type 'Bruker SMART APEX CCD'
_diffrn_measurement_method \w-scan
_diffrn_radiation_monochromator graphite
_diffrn_radiation_source 'fine-focus sealed tube'
_diffrn_radiation_type MoK\a
_diffrn_radiation_wavelength 0.71073
_diffrn_reflns_av_R_equivalents 0.0530
_diffrn_reflns_av_sigmaI/netI 0.0411
_diffrn_reflns_limit_h_max 19
_diffrn_reflns_limit_h_min -19
_diffrn_reflns_limit_k_max 14
_diffrn_reflns_limit_k_min -13
_diffrn_reflns_limit_l_max 20
_diffrn_reflns_limit_l_min -20
_diffrn_reflns_number 34441
_diffrn_reflns_theta_full 26.00
_diffrn_reflns_theta_max 28.53
_diffrn_reflns_theta_min 1.66
_exptl_absorpt_coefficient_mu 0.705
_exptl_absorpt_correction_T_max 0.9264
_exptl_absorpt_correction_T_min 0.8776
_exptl_absorpt_correction_type multi-scan
_exptl_absorpt_process_details SADABS
_exptl_crystal_colour orange
_exptl_crystal_density_diffrn 1.523
_exptl_crystal_density_method 'not measured'
_exptl_crystal_description prism
_exptl_crystal_F_000 1088
_exptl_crystal_size_max 0.19
_exptl_crystal_size_mid 0.13
_exptl_crystal_size_min 0.11
_refine_diff_density_max 0.499
_refine_diff_density_min -0.204
_refine_diff_density_rms 0.066
_refine_ls_extinction_method none
_refine_ls_goodness_of_fit_ref 1.088
_refine_ls_hydrogen_treatment 'Me rigid, others riding'
_refine_ls_matrix_type full
_refine_ls_number_parameters 372
_refine_ls_number_reflns 5566
_refine_ls_number_restraints 10
_refine_ls_restrained_S_all 1.088
_refine_ls_R_factor_all 0.0950
_refine_ls_R_factor_gt 0.0608
_refine_ls_shift/su_max 0.001
_refine_ls_shift/su_mean 0.000
_refine_ls_structure_factor_coef Fsqd
_refine_ls_weighting_details 'calc w=1/[\s^2^(Fo^2^)+(0.0593P)^2^+1.0088P] where P=(Fo^2^+2Fc^2^)/3'
_refine_ls_weighting_scheme calc
_refine_ls_wR_factor_gt 0.1281
_refine_ls_wR_factor_ref 0.1426
_reflns_number_gt 3880
_reflns_number_total 5566
_reflns_threshold_expression >2sigma(I)
_cod_data_source_file om4002457_si_002.cif
_cod_data_source_block tr25mes_compound_9
_cod_depositor_comments
;
The following automatic conversions were performed:

data item '_symmetry_cell_setting' value 'Monoclinic' was changed to
'monoclinic' in accordance with the
/home/saulius/struct/COD-crude-data/automatic-downloads/DataCite-retrospective/ACS/depositions/lib/dictionaries/cif_core.dic
dictionary named 'cif_core.dic' version 2.4.2 last updated on
2011-04-26.

Automatic conversion script
Id: cif_fix_values 6909 2019-04-08 15:41:33Z antanas 
;
_cod_original_cell_volume 2316.5(17)
_cod_original_sg_symbol_H-M 'P 21/n'
_cod_database_code 4089472

loop_
_symmetry_equiv_pos_as_xyz
'x, y, z'
'-x+1/2, y+1/2, -z+1/2'
'-x, -y, -z'
'x-1/2, -y-1/2, z-1/2'

loop_
_atom_site_label
_atom_site_type_symbol
_atom_site_fract_x
_atom_site_fract_y
_atom_site_fract_z
_atom_site_U_iso_or_equiv
_atom_site_adp_type
_atom_site_occupancy
_atom_site_symmetry_multiplicity
_atom_site_calc_flag
_atom_site_refinement_flags
_atom_site_disorder_assembly
_atom_site_disorder_group
Fe1 Fe 0.70204(3) -0.08428(4) 0.55148(3) 0.04753(16) Uani 1 1 d . . .
N1 N 0.76763(16) 0.1773(2) 0.62687(15) 0.0447(6) Uani 1 1 d . . .
N2 N 0.69384(16) 0.2536(3) 0.61214(17) 0.0491(6) Uani 1 1 d . . .
N3 N 0.72458(16) 0.3634(3) 0.59202(17) 0.0468(6) Uani 1 1 d . . .
C1 C 0.7581(2) 0.0474(3) 0.64681(19) 0.0480(7) Uani 1 1 d . . .
C2 C 0.6760(2) -0.0055(4) 0.66186(19) 0.0561(9) Uani 1 1 d . . .
H2 H 0.6206 0.0386 0.6621 0.067 Uiso 1 1 calc R . .
C3 C 0.6938(3) -0.1361(4) 0.6763(2) 0.0685(11) Uani 1 1 d . . .
H3 H 0.6515 -0.1960 0.6879 0.082 Uiso 1 1 calc R . .
C4 C 0.7854(2) -0.1639(4) 0.6708(2) 0.0612(9) Uani 1 1 d . . .
H4 H 0.8144 -0.2450 0.6784 0.073 Uiso 1 1 calc R . .
C5 C 0.8259(2) -0.0494(3) 0.6522(2) 0.0531(8) Uani 1 1 d . . .
H5 H 0.8863 -0.0395 0.6447 0.064 Uiso 1 1 calc R . .
C6 C 0.6780(2) 0.0008(3) 0.4275(2) 0.0556(8) Uani 1 1 d . . .
H6 H 0.6974 0.0838 0.4178 0.067 Uiso 1 1 calc R . .
C7 C 0.5919(2) -0.0311(3) 0.4406(2) 0.0567(8) Uani 1 1 d . . .
H7 H 0.5427 0.0259 0.4406 0.068 Uiso 1 1 calc R . .
C8 C 0.5919(2) -0.1649(4) 0.4540(2) 0.0631(9) Uani 1 1 d . . .
H8 H 0.5428 -0.2128 0.4653 0.076 Uiso 1 1 calc R . .
C9 C 0.6786(2) -0.2140(3) 0.4474(2) 0.0581(8) Uani 1 1 d . . .
H9 H 0.6974 -0.3004 0.4531 0.070 Uiso 1 1 calc R . .
C10 C 0.7314(2) -0.1117(3) 0.4311(2) 0.0545(8) Uani 1 1 d . . .
H10 H 0.7921 -0.1168 0.4237 0.065 Uiso 1 1 calc R . .
C11 C 0.8437(2) 0.2379(3) 0.61685(19) 0.0464(7) Uani 1 1 d . . .
H11 H 0.9042 0.2024 0.6246 0.056 Uiso 1 1 calc R . .
C12 C 0.81673(19) 0.3593(3) 0.59353(18) 0.0440(7) Uani 1 1 d . . .
C13 C 0.6606(2) 0.4724(3) 0.5748(3) 0.0616(9) Uani 1 1 d . . .
H13A H 0.6311 0.4828 0.5090 0.074 Uiso 1 1 calc R . .
H13B H 0.6962 0.5489 0.6001 0.074 Uiso 1 1 calc R . .
H13C H 0.6116 0.4581 0.6038 0.074 Uiso 1 1 calc R . .
C21 C 0.86829(19) 0.4703(3) 0.57539(19) 0.0446(7) Uani 1 1 d . . .
C22 C 0.9305(2) 0.5321(3) 0.6465(2) 0.0496(7) Uani 1 1 d . . .
H22 H 0.9424 0.4997 0.7064 0.060 Uiso 1 1 calc R . .
C23 C 0.9781(2) 0.6444(3) 0.6332(2) 0.0506(7) Uani 1 1 d . . .
C24 C 1.0375(2) 0.7106(3) 0.7083(2) 0.0584(9) Uani 1 1 d . . .
H24 H 1.0472 0.6785 0.7679 0.070 Uiso 1 1 calc R . .
C25 C 1.0813(2) 0.8193(4) 0.6972(3) 0.0684(10) Uani 1 1 d . . .
H25 H 1.1216 0.8624 0.7486 0.082 Uiso 1 1 calc R . .
C26 C 1.0661(3) 0.8675(4) 0.6087(3) 0.0702(10) Uani 1 1 d . . .
H26 H 1.0961 0.9438 0.6004 0.084 Uiso 1 1 calc R . .
C27 C 1.0082(2) 0.8048(4) 0.5343(3) 0.0621(9) Uani 1 1 d . . .
H27 H 0.9986 0.8387 0.4751 0.075 Uiso 1 1 calc R . .
C28 C 0.9625(2) 0.6905(3) 0.5442(2) 0.0511(8) Uani 1 1 d . . .
C29 C 0.9013(2) 0.6220(3) 0.4664(2) 0.0519(8) Uani 1 1 d . . .
C30 C 0.8869(2) 0.6585(4) 0.3757(2) 0.0627(9) Uani 1 1 d . . .
H30 H 0.9179 0.7317 0.3634 0.075 Uiso 1 1 calc R . .
C31 C 0.8289(2) 0.5900(4) 0.3042(2) 0.0660(10) Uani 1 1 d . . .
H31 H 0.8202 0.6169 0.2435 0.079 Uiso 1 1 calc R . .
C32 C 0.7829(2) 0.4821(4) 0.3199(2) 0.0671(10) Uani 1 1 d . . .
H32 H 0.7436 0.4351 0.2701 0.080 Uiso 1 1 calc R . .
C33 C 0.7947(2) 0.4435(3) 0.4083(2) 0.0536(8) Uani 1 1 d . . .
H33 H 0.7628 0.3702 0.4189 0.064 Uiso 1 1 calc R . .
C34 C 0.8533(2) 0.5112(3) 0.48241(19) 0.0484(7) Uani 1 1 d . . .
B1 B 0.5314(4) 0.3840(7) 0.3212(5) 0.0515(15) Uani 0.662(4) 1 d PD A 1
F1 F 0.5925(9) 0.2955(15) 0.3721(10) 0.098(3) Uani 0.662(4) 1 d PD A 1
F2 F 0.4391(2) 0.3550(4) 0.3094(3) 0.0569(10) Uani 0.662(4) 1 d PD A 1
F3 F 0.5422(6) 0.3881(11) 0.2326(6) 0.0634(18) Uani 0.662(4) 1 d PD A 1
F4 F 0.55192(19) 0.5018(2) 0.36224(18) 0.0567(9) Uani 0.662(4) 1 d PD A 1
B1' B 0.5347(10) 0.3028(12) 0.3212(9) 0.055(3) Uani 0.338(4) 1 d PD A 2
F1' F 0.6165(15) 0.294(3) 0.3925(17) 0.082(4) Uani 0.338(4) 1 d PD A 2
F2' F 0.5458(18) 0.364(2) 0.2454(15) 0.087(6) Uani 0.338(4) 1 d PD A 2
F3' F 0.4753(7) 0.3806(8) 0.3541(7) 0.084(3) Uani 0.338(4) 1 d PD A 2
F4' F 0.4943(4) 0.1877(5) 0.2973(4) 0.0564(17) Uani 0.338(4) 1 d PD A 2

loop_
_atom_site_aniso_label
_atom_site_aniso_U_11
_atom_site_aniso_U_22
_atom_site_aniso_U_33
_atom_site_aniso_U_23
_atom_site_aniso_U_13
_atom_site_aniso_U_12
Fe1 0.0413(2) 0.0577(3) 0.0363(2) 0.0103(2) 0.00154(17) -0.0095(2)
N1 0.0370(12) 0.0629(16) 0.0305(12) -0.0036(11) 0.0050(9) -0.0075(12)
N2 0.0363(13) 0.0656(18) 0.0414(14) -0.0104(12) 0.0062(10) -0.0062(12)
N3 0.0389(13) 0.0596(16) 0.0385(13) -0.0077(12) 0.0070(10) -0.0063(12)
C1 0.0421(15) 0.068(2) 0.0289(14) 0.0048(13) 0.0039(12) -0.0106(14)
C2 0.0458(17) 0.087(3) 0.0324(16) 0.0095(16) 0.0070(13) -0.0149(16)
C3 0.061(2) 0.097(3) 0.0393(18) 0.0193(18) 0.0050(15) -0.033(2)
C4 0.057(2) 0.068(2) 0.0446(18) 0.0198(16) -0.0046(14) -0.0144(17)
C5 0.0411(16) 0.068(2) 0.0413(17) 0.0126(15) -0.0001(13) -0.0105(15)
C6 0.074(2) 0.0512(19) 0.0328(16) 0.0060(14) 0.0031(14) -0.0058(16)
C7 0.0516(18) 0.066(2) 0.0386(17) -0.0075(15) -0.0062(14) 0.0065(16)
C8 0.0532(19) 0.078(3) 0.049(2) -0.0041(18) 0.0020(15) -0.0181(18)
C9 0.061(2) 0.0512(19) 0.053(2) 0.0024(15) 0.0040(15) -0.0018(16)
C10 0.0530(18) 0.065(2) 0.0414(17) 0.0060(15) 0.0084(14) -0.0011(16)
C11 0.0377(15) 0.065(2) 0.0345(15) 0.0041(14) 0.0082(11) -0.0071(14)
C12 0.0379(15) 0.0616(19) 0.0291(14) -0.0021(13) 0.0057(11) -0.0043(13)
C13 0.0427(17) 0.063(2) 0.077(2) -0.0132(19) 0.0151(16) 0.0026(16)
C21 0.0378(14) 0.0561(18) 0.0376(16) 0.0051(13) 0.0086(12) 0.0020(13)
C22 0.0463(16) 0.061(2) 0.0370(16) 0.0082(14) 0.0065(13) -0.0033(14)
C23 0.0403(15) 0.0598(19) 0.0460(18) 0.0070(15) 0.0052(13) -0.0029(14)
C24 0.0538(19) 0.064(2) 0.0482(19) 0.0046(16) 0.0026(15) -0.0078(16)
C25 0.056(2) 0.067(2) 0.070(3) 0.008(2) 0.0034(17) -0.0088(18)
C26 0.054(2) 0.065(2) 0.088(3) 0.019(2) 0.018(2) -0.0051(18)
C27 0.0500(18) 0.070(2) 0.067(2) 0.0244(19) 0.0190(17) 0.0069(17)
C28 0.0421(15) 0.061(2) 0.0477(18) 0.0147(15) 0.0099(13) 0.0054(14)
C29 0.0376(15) 0.078(2) 0.0399(17) 0.0111(15) 0.0112(13) 0.0124(15)
C30 0.0497(18) 0.090(3) 0.049(2) 0.0216(19) 0.0167(15) 0.0157(18)
C31 0.057(2) 0.107(3) 0.0330(17) 0.0161(19) 0.0130(15) 0.017(2)
C32 0.0539(19) 0.104(3) 0.0352(18) -0.0030(18) 0.0022(14) 0.013(2)
C33 0.0430(16) 0.076(2) 0.0377(16) 0.0039(15) 0.0063(13) 0.0102(15)
C34 0.0382(15) 0.069(2) 0.0345(15) 0.0067(14) 0.0068(12) 0.0104(14)
B1 0.042(3) 0.050(4) 0.060(4) -0.006(3) 0.013(3) 0.005(3)
F1 0.080(6) 0.063(4) 0.111(8) 0.005(5) -0.026(4) 0.024(5)
F2 0.0489(19) 0.060(2) 0.056(2) -0.0022(17) 0.0079(15) -0.0094(15)
F3 0.051(3) 0.074(5) 0.068(3) -0.027(3) 0.023(2) -0.006(3)
F4 0.0625(17) 0.0470(16) 0.0560(18) -0.0111(13) 0.0118(13) -0.0084(13)
B1' 0.065(9) 0.039(8) 0.063(9) 0.007(7) 0.023(7) 0.009(7)
F1' 0.070(10) 0.072(9) 0.074(9) -0.006(6) -0.020(6) -0.003(8)
F2' 0.103(11) 0.058(7) 0.098(11) -0.007(6) 0.028(8) -0.012(6)
F3' 0.090(7) 0.063(5) 0.109(8) -0.019(5) 0.049(6) 0.016(5)
F4' 0.055(3) 0.047(3) 0.059(3) -0.004(3) 0.006(2) -0.002(2)

loop_
_atom_type_symbol
_atom_type_description
_atom_type_scat_dispersion_real
_atom_type_scat_dispersion_imag
_atom_type_scat_source
C C 0.0033 0.0016 'International Tables Vol C Tables 4.2.6.8 and 6.1.1.4'
H H 0.0000 0.0000 'International Tables Vol C Tables 4.2.6.8 and 6.1.1.4'
B B 0.0013 0.0007 'International Tables Vol C Tables 4.2.6.8 and 6.1.1.4'
N N 0.0061 0.0033 'International Tables Vol C Tables 4.2.6.8 and 6.1.1.4'
F F 0.0171 0.0103 'International Tables Vol C Tables 4.2.6.8 and 6.1.1.4'
Fe Fe 0.3463 0.8444 'International Tables Vol C Tables 4.2.6.8 and 6.1.1.4'

loop_
_geom_angle_atom_site_label_1
_geom_angle_atom_site_label_2
_geom_angle_atom_site_label_3
_geom_angle
C1 Fe1 C8 152.48(15)
C1 Fe1 C2 41.36(12)
C8 Fe1 C2 117.88(14)
C1 Fe1 C6 107.13(13)
C8 Fe1 C6 68.00(14)
C2 Fe1 C6 125.47(15)
C1 Fe1 C3 68.12(14)
C8 Fe1 C3 108.25(14)
C2 Fe1 C3 40.35(15)
C6 Fe1 C3 163.11(16)
C1 Fe1 C5 41.07(13)
C8 Fe1 C5 165.33(15)
C2 Fe1 C5 69.71(13)
C6 Fe1 C5 119.18(13)
C3 Fe1 C5 68.67(13)
C1 Fe1 C7 117.75(14)
C8 Fe1 C7 40.91(14)
C2 Fe1 C7 105.93(14)
C6 Fe1 C7 40.08(14)
C3 Fe1 C7 126.39(15)
C5 Fe1 C7 152.44(14)
C1 Fe1 C4 68.15(14)
C8 Fe1 C4 127.99(15)
C2 Fe1 C4 68.72(15)
C6 Fe1 C4 154.29(14)
C3 Fe1 C4 40.74(15)
C5 Fe1 C4 40.52(13)
C7 Fe1 C4 165.00(14)
C1 Fe1 C9 164.66(13)
C8 Fe1 C9 40.80(14)
C2 Fe1 C9 153.39(14)
C6 Fe1 C9 67.85(14)
C3 Fe1 C9 120.87(16)
C5 Fe1 C9 127.41(14)
C7 Fe1 C9 68.45(14)
C4 Fe1 C9 109.66(15)
C1 Fe1 C10 127.04(13)
C8 Fe1 C10 67.89(14)
C2 Fe1 C10 164.02(14)
C6 Fe1 C10 40.56(13)
C3 Fe1 C10 154.99(16)
C5 Fe1 C10 108.45(14)
C7 Fe1 C10 67.95(14)
C4 Fe1 C10 120.85(15)
C9 Fe1 C10 39.91(13)
N2 N1 C11 112.0(3)
N2 N1 C1 119.3(2)
C11 N1 C1 128.6(3)
N3 N2 N1 104.1(2)
N2 N3 C12 113.0(3)
N2 N3 C13 118.5(2)
C12 N3 C13 128.5(3)
C5 C1 N1 126.0(3)
C5 C1 C2 109.9(3)
N1 C1 C2 124.1(3)
C5 C1 Fe1 70.84(19)
N1 C1 Fe1 123.76(19)
C2 C1 Fe1 70.51(18)
C3 C2 C1 106.2(3)
C3 C2 Fe1 70.0(2)
C1 C2 Fe1 68.13(18)
C2 C3 C4 109.2(3)
C2 C3 Fe1 69.66(18)
C4 C3 Fe1 70.06(19)
C5 C4 C3 108.2(3)
C5 C4 Fe1 69.32(17)
C3 C4 Fe1 69.20(18)
C4 C5 C1 106.5(3)
C4 C5 Fe1 70.16(17)
C1 C5 Fe1 68.09(17)
C7 C6 C10 108.7(3)
C7 C6 Fe1 70.17(18)
C10 C6 Fe1 70.31(18)
C6 C7 C8 107.5(3)
C6 C7 Fe1 69.75(17)
C8 C7 Fe1 69.15(18)
C9 C8 C7 107.9(3)
C9 C8 Fe1 70.31(19)
C7 C8 Fe1 69.93(18)
C10 C9 C8 107.7(3)
C10 C9 Fe1 70.1(2)
C8 C9 Fe1 68.89(19)
C9 C10 C6 108.1(3)
C9 C10 Fe1 70.0(2)
C6 C10 Fe1 69.13(18)
N1 C11 C12 106.6(3)
C11 C12 N3 104.3(3)
C11 C12 C21 132.1(3)
N3 C12 C21 123.6(3)
C22 C21 C34 120.8(3)
C22 C21 C12 119.4(3)
C34 C21 C12 119.7(3)
C21 C22 C23 121.7(3)
C24 C23 C28 120.2(3)
C24 C23 C22 120.5(3)
C28 C23 C22 119.3(3)
C25 C24 C23 121.4(3)
C24 C25 C26 119.3(4)
C27 C26 C25 120.4(3)
C26 C27 C28 121.2(3)
C23 C28 C27 117.5(3)
C23 C28 C29 120.3(3)
C27 C28 C29 122.2(3)
C30 C29 C34 117.9(3)
C30 C29 C28 123.3(3)
C34 C29 C28 118.8(3)
C31 C30 C29 121.2(4)
C30 C31 C32 120.8(3)
C33 C32 C31 119.7(3)
C32 C33 C34 120.8(3)
C33 C34 C29 119.6(3)
C33 C34 C21 121.5(3)
C29 C34 C21 118.9(3)
F2 B1 F1 112.7(10)
F2 B1 F4 109.3(5)
F1 B1 F4 109.7(8)
F2 B1 F3 106.8(6)
F1 B1 F3 108.5(11)
F4 B1 F3 109.7(7)
F4' B1' F1' 111.3(16)
F4' B1' F2' 110.4(14)
F1' B1' F2' 113.6(19)
F4' B1' F3' 110.0(9)
F1' B1' F3' 104.7(18)
F2' B1' F3' 106.5(14)

loop_
_geom_bond_atom_site_label_1
_geom_bond_atom_site_label_2
_geom_bond_distance
Fe1 C1 2.009(3)
Fe1 C8 2.039(3)
Fe1 C2 2.041(3)
Fe1 C6 2.044(3)
Fe1 C3 2.046(3)
Fe1 C5 2.046(3)
Fe1 C7 2.050(3)
Fe1 C4 2.057(3)
Fe1 C9 2.058(4)
Fe1 C10 2.060(3)
N1 N2 1.326(3)
N1 C11 1.354(4)
N1 C1 1.424(4)
N2 N3 1.319(4)
N3 C12 1.369(4)
N3 C13 1.467(4)
C1 C5 1.423(5)
C1 C2 1.431(4)
C2 C3 1.409(5)
C3 C4 1.428(5)
C4 C5 1.421(5)
C6 C7 1.403(5)
C6 C10 1.423(5)
C7 C8 1.429(5)
C8 C9 1.428(5)
C9 C10 1.406(5)
C11 C12 1.360(4)
C12 C21 1.476(4)
C21 C22 1.364(4)
C21 C34 1.450(4)
C22 C23 1.430(4)
C23 C24 1.408(4)
C23 C28 1.409(4)
C24 C25 1.359(5)
C25 C26 1.411(5)
C26 C27 1.375(5)
C27 C28 1.419(5)
C28 C29 1.457(5)
C29 C30 1.404(4)
C29 C34 1.434(5)
C30 C31 1.377(5)
C31 C32 1.390(5)
C32 C33 1.384(5)
C33 C34 1.401(4)
B1 F2 1.369(8)
B1 F1 1.370(12)
B1 F4 1.387(7)
B1 F3 1.427(11)
B1' F4' 1.357(12)
B1' F1' 1.371(14)
B1' F2' 1.393(17)
B1' F3' 1.415(14)

loop_
_geom_hbond_atom_site_label_D
_geom_hbond_atom_site_label_H
_geom_hbond_atom_site_label_A
_geom_hbond_distance_DH
_geom_hbond_distance_HA
_geom_hbond_distance_DA
_geom_hbond_angle_DHA
_geom_hbond_site_symmetry_A
C33 H33 F1 0.95 2.54 3.291(17) 135.7 .
C13 H13A F4 0.98 2.22 3.194(5) 174.7 .
C3 H3 F2 0.95 2.16 3.099(5) 167.7 3_656
C30 H30 F3 0.95 2.42 3.303(10) 155.2 2_655
C11 H11 F3 0.95 2.41 3.234(10) 144.9 4_666
